data_4065120
loop_
_publ_author_name
'Uhl, Werner'
'Kovert, Dirk'
'Zemke, Sarina'
'Hepp, Alexander'

_publ_section_exptl_refinement
;
The weak completeness of X-ray data is a well-known phenomenon for these 
X-ray machines and particularly distinct for copper radiation. It has 
already been discussed in the respective internet forum. The problematic
measurements were partially carried out with copper radiation. The 
completeness in such measurements is generally even lower than those with
Mo radiation, particularly when the crystal symmetry (redundancy within 
the measurement) is low (triclinic in our case). Furthermore, the problem 
is aggravated when the measurement is carried out to angles in 2 theta 
well above the required minimum of 135 degrees. We always carry our Cu 
measurements to the physical maximum of 150&#x00B0;. When tested, our data 
showed a substantial increase in completeness when reduced to the 
required minimum in 2 theta. Since we are primarily interested in maximum 
crystallographic information, we used the complete measurement for the 
structure determination. 
;
_publ_section_title
;
 Unexpected Formation of Ga4C2H4Heteroadamantane Cages by the Reaction of
 Carbon-Bridged Bis(dichlorogallium) Compounds withtert-Butyllithium
;
_journal_issue 17
_journal_name_full Organometallics
_journal_page_first 4736
_journal_paper_doi 10.1021/om200573g
_journal_volume 30
_journal_year 2011
_chemical_formula_sum 'C58 H80 Ga4 Si2'
_chemical_formula_weight 1112.28
_space_group_IT_number 2
_symmetry_cell_setting triclinic
_symmetry_space_group_name_Hall '-P 1'
_symmetry_space_group_name_H-M 'P -1'
_atom_sites_solution_hydrogens geom
_atom_sites_solution_primary direct
_atom_sites_solution_secondary difmap
_audit_creation_method SHELXL-97
_cell_angle_alpha 105.1853(4)
_cell_angle_beta 96.4344(4)
_cell_angle_gamma 108.6446(4)
_cell_formula_units_Z 2
_cell_length_a 10.8708(3)
_cell_length_b 13.5950(4)
_cell_length_c 21.3470(6)
_cell_measurement_reflns_used 9969
_cell_measurement_temperature 153(2)
_cell_measurement_theta_max 31.91
_cell_measurement_theta_min 1.65
_cell_volume 2817.99(14)
_computing_cell_refinement 'Bruker SAINT+'
_computing_data_collection 'Bruker SMART'
_computing_data_reduction 'Bruker SHELXTL'
_computing_molecular_graphics 'Bruker SHELXTL'
_computing_publication_material 'Bruker SHELXTL'
_computing_structure_refinement 'SHELXL-97 (Sheldrick, 1997)'
_computing_structure_solution 'SHELXS-97 (Sheldrick, 1990)'
_diffrn_ambient_temperature 153(2)
_diffrn_measured_fraction_theta_full 0.916
_diffrn_measured_fraction_theta_max 0.916
_diffrn_measurement_device_type 'CCD area detector'
_diffrn_measurement_method 'omega scans'
_diffrn_radiation_monochromator graphite
_diffrn_radiation_source 'rotating anode'
_diffrn_radiation_type MoK\a
_diffrn_radiation_wavelength 0.71073
_diffrn_reflns_av_R_equivalents 0.0265
_diffrn_reflns_av_sigmaI/netI 0.0417
_diffrn_reflns_limit_h_max 16
_diffrn_reflns_limit_h_min -16
_diffrn_reflns_limit_k_max 20
_diffrn_reflns_limit_k_min -19
_diffrn_reflns_limit_l_max 30
_diffrn_reflns_limit_l_min -31
_diffrn_reflns_number 35340
_diffrn_reflns_theta_full 31.91
_diffrn_reflns_theta_max 31.91
_diffrn_reflns_theta_min 1.65
_exptl_absorpt_coefficient_mu 1.969
_exptl_absorpt_correction_T_max 0.8745
_exptl_absorpt_correction_T_min 0.8275
_exptl_absorpt_correction_type empirical
_exptl_absorpt_process_details SADABS
_exptl_crystal_colour colourless
_exptl_crystal_density_diffrn 1.311
_exptl_crystal_density_method 'not measured'
_exptl_crystal_description block
_exptl_crystal_F_000 1160
_exptl_crystal_size_max 0.10
_exptl_crystal_size_mid 0.09
_exptl_crystal_size_min 0.07
_refine_diff_density_max 0.800
_refine_diff_density_min -0.436
_refine_diff_density_rms 0.084
_refine_ls_extinction_method none
_refine_ls_goodness_of_fit_ref 0.995
_refine_ls_hydrogen_treatment mixed
_refine_ls_matrix_type full
_refine_ls_number_parameters 607
_refine_ls_number_reflns 17779
_refine_ls_number_restraints 0
_refine_ls_restrained_S_all 0.995
_refine_ls_R_factor_all 0.0555
_refine_ls_R_factor_gt 0.0368
_refine_ls_shift/su_max 0.001
_refine_ls_shift/su_mean 0.000
_refine_ls_structure_factor_coef Fsqd
_refine_ls_weighting_details 'calc w=1/[\s^2^(Fo^2^)+(0.0507P)^2^+0.0000P] where P=(Fo^2^+2Fc^2^)/3'
_refine_ls_weighting_scheme calc
_refine_ls_wR_factor_gt 0.0864
_refine_ls_wR_factor_ref 0.0933
_reflns_number_gt 13420
_reflns_number_total 17779
_reflns_threshold_expression >2sigma(I)
_cod_data_source_file om200573g_si_004.cif
_cod_data_source_block sad
_cod_depositor_comments
;
The following automatic conversions were performed:

'_symmetry_cell_setting' value 'Triclinic' changed to 'triclinic'
according to /home/saulius/struct/CIF-dictionaries/cif_core.dic
dictionary named 'cif_core.dic' version 2.4.1 from 2010-06-29.

Automatic conversion script
Id: cif_fix_values 1715 2011-07-08 13:25:40Z adriana 
;
_cod_original_cell_volume 2817.98(14)
_cod_original_sg_symbol_H-M P-1
_cod_database_code 4065120

loop_
_symmetry_equiv_pos_as_xyz
'x, y, z'
'-x, -y, -z'

loop_
_atom_site_label
_atom_site_type_symbol
_atom_site_fract_x
_atom_site_fract_y
_atom_site_fract_z
_atom_site_U_iso_or_equiv
_atom_site_adp_type
_atom_site_occupancy
_atom_site_symmetry_multiplicity
_atom_site_calc_flag
_atom_site_refinement_flags
Ga1 Ga 0.07681(2) 0.364379(16) 0.243330(10) 0.02338(5) Uani 1 1 d .
C11 C 0.1654(2) 0.28412(17) 0.28837(12) 0.0392(5) Uani 1 1 d .
C12 C 0.0979(2) 0.16062(18) 0.26308(13) 0.0442(6) Uani 1 1 d .
H12A H 0.1405 0.1285 0.2909 0.053 Uiso 1 1 calc R
H12B H 0.1060 0.1330 0.2171 0.053 Uiso 1 1 calc R
H12C H 0.0038 0.1405 0.2649 0.053 Uiso 1 1 calc R
C13 C 0.3080(3) 0.3135(3) 0.2778(2) 0.1035(17) Uani 1 1 d .
H13A H 0.3564 0.3924 0.2984 0.124 Uiso 1 1 calc R
H13B H 0.3065 0.2933 0.2301 0.124 Uiso 1 1 calc R
H13C H 0.3524 0.2736 0.2982 0.124 Uiso 1 1 calc R
C14 C 0.1641(5) 0.3198(3) 0.36151(15) 0.1124(19) Uani 1 1 d .
H14A H 0.0720 0.2996 0.3671 0.135 Uiso 1 1 calc R
H14B H 0.2096 0.3993 0.3803 0.135 Uiso 1 1 calc R
H14C H 0.2100 0.2836 0.3845 0.135 Uiso 1 1 calc R
Ga2 Ga -0.06307(2) 0.490867(17) 0.174083(10) 0.02299(5) Uani 1 1 d .
C21 C -0.1532(2) 0.54717(17) 0.11125(10) 0.0314(4) Uani 1 1 d .
C22 C -0.2020(3) 0.4642(2) 0.04207(12) 0.0597(8) Uani 1 1 d .
H22A H -0.2447 0.4930 0.0121 0.072 Uiso 1 1 calc R
H22B H -0.2662 0.3958 0.0437 0.072 Uiso 1 1 calc R
H22C H -0.1265 0.4502 0.0258 0.072 Uiso 1 1 calc R
C23 C -0.2694(3) 0.5725(3) 0.13557(15) 0.0584(7) Uani 1 1 d .
H23A H -0.2386 0.6231 0.1811 0.070 Uiso 1 1 calc R
H23B H -0.3384 0.5045 0.1347 0.070 Uiso 1 1 calc R
H23C H -0.3061 0.6061 0.1066 0.070 Uiso 1 1 calc R
C24 C -0.0543(3) 0.6538(2) 0.10831(15) 0.0578(7) Uani 1 1 d .
H24A H 0.0219 0.6404 0.0925 0.069 Uiso 1 1 calc R
H24B H -0.0236 0.7080 0.1528 0.069 Uiso 1 1 calc R
H24C H -0.0975 0.6816 0.0778 0.069 Uiso 1 1 calc R
C1 C -0.02537(18) 0.35119(15) 0.15504(9) 0.0235(4) Uani 1 1 d .
C10 C 0.07283(19) 0.36926(17) 0.10721(10) 0.0283(4) Uani 1 1 d .
H10A H 0.0224 0.3630 0.0655 0.034 Uiso 1 1 calc R
H10B H 0.1350 0.4433 0.1253 0.034 Uiso 1 1 calc R
C101 C 0.15209(18) 0.29534(16) 0.09281(10) 0.0272(4) Uani 1 1 d .
C102 C 0.2653(2) 0.3270(2) 0.06675(12) 0.0393(5) Uani 1 1 d .
H102 H 0.2945 0.3969 0.0596 0.047 Uiso 1 1 calc R
C103 C 0.3359(2) 0.2582(2) 0.05112(13) 0.0501(6) Uani 1 1 d .
H103 H 0.4143 0.2814 0.0338 0.060 Uiso 1 1 calc R
C104 C 0.2946(2) 0.1567(2) 0.06021(13) 0.0465(6) Uani 1 1 d .
H104 H 0.3431 0.1090 0.0489 0.056 Uiso 1 1 calc R
C105 C 0.1835(2) 0.1250(2) 0.08563(14) 0.0484(6) Uani 1 1 d .
H105 H 0.1535 0.0545 0.0920 0.058 Uiso 1 1 calc R
C106 C 0.1141(2) 0.19448(18) 0.10226(13) 0.0409(5) Uani 1 1 d .
H106 H 0.0374 0.1715 0.1209 0.049 Uiso 1 1 calc R
Si1 Si -0.18983(5) 0.23314(4) 0.12479(3) 0.02492(11) Uani 1 1 d .
C111 C -0.25222(19) 0.18192(16) 0.03159(10) 0.0273(4) Uani 1 1 d .
C112 C -0.1753(2) 0.17029(17) -0.01569(11) 0.0339(5) Uani 1 1 d .
H112 H -0.0812 0.1910 -0.0013 0.041 Uiso 1 1 calc R
C113 C -0.2316(2) 0.12943(19) -0.08332(11) 0.0405(5) Uani 1 1 d .
H113 H -0.1760 0.1238 -0.1150 0.049 Uiso 1 1 calc R
C114 C -0.3674(2) 0.0968(2) -0.10515(11) 0.0435(6) Uani 1 1 d .
H114 H -0.4064 0.0686 -0.1518 0.052 Uiso 1 1 calc R
C115 C -0.4454(2) 0.1052(3) -0.05983(13) 0.0559(7) Uani 1 1 d .
H115 H -0.5398 0.0818 -0.0746 0.067 Uiso 1 1 calc R
C116 C -0.3889(2) 0.1474(2) 0.00727(12) 0.0465(6) Uani 1 1 d .
H116 H -0.4456 0.1532 0.0383 0.056 Uiso 1 1 calc R
C121 C -0.20327(19) 0.10521(16) 0.14803(10) 0.0288(4) Uani 1 1 d .
C122 C -0.1780(2) 0.01769(17) 0.10815(11) 0.0352(5) Uani 1 1 d .
H122 H -0.1489 0.0229 0.0679 0.042 Uiso 1 1 calc R
C123 C -0.1938(3) -0.07681(19) 0.12522(13) 0.0455(6) Uani 1 1 d .
H123 H -0.1730 -0.1348 0.0976 0.055 Uiso 1 1 calc R
C124 C -0.2395(3) -0.0875(2) 0.18198(13) 0.0509(7) Uani 1 1 d .
H124 H -0.2505 -0.1527 0.1939 0.061 Uiso 1 1 calc R
C125 C -0.2689(3) -0.0042(2) 0.22087(12) 0.0469(6) Uani 1 1 d .
H125 H -0.3030 -0.0121 0.2596 0.056 Uiso 1 1 calc R
C126 C -0.2499(2) 0.09148(19) 0.20515(11) 0.0385(5) Uani 1 1 d .
H126 H -0.2690 0.1496 0.2339 0.046 Uiso 1 1 calc R
C131 C -0.3167(2) 0.27998(19) 0.16347(11) 0.0370(5) Uani 1 1 d .
H13D H -0.3984 0.2187 0.1537 0.044 Uiso 1 1 calc R
H13E H -0.3319 0.3341 0.1457 0.044 Uiso 1 1 calc R
H13F H -0.2846 0.3111 0.2107 0.044 Uiso 1 1 calc R
Ga3 Ga -0.041363(19) 0.533028(17) 0.326453(10) 0.02323(5) Uani 1 1 d .
C31 C -0.1827(2) 0.49049(18) 0.37780(10) 0.0319(4) Uani 1 1 d .
C32 C -0.1346(2) 0.56683(19) 0.44943(11) 0.0418(5) Uani 1 1 d .
H32A H -0.1129 0.6427 0.4498 0.050 Uiso 1 1 calc R
H32B H -0.0553 0.5584 0.4704 0.050 Uiso 1 1 calc R
H32C H -0.2048 0.5483 0.4741 0.050 Uiso 1 1 calc R
C33 C -0.2095(3) 0.3731(2) 0.37786(14) 0.0555(7) Uani 1 1 d .
H33A H -0.2780 0.3527 0.4032 0.067 Uiso 1 1 calc R
H33B H -0.1275 0.3679 0.3984 0.067 Uiso 1 1 calc R
H33C H -0.2401 0.3235 0.3320 0.067 Uiso 1 1 calc R
C34 C -0.3120(2) 0.4979(3) 0.34690(14) 0.0577(8) Uani 1 1 d .
H34A H -0.3800 0.4751 0.3720 0.069 Uiso 1 1 calc R
H34B H -0.3424 0.4499 0.3007 0.069 Uiso 1 1 calc R
H34C H -0.2965 0.5736 0.3482 0.069 Uiso 1 1 calc R
Ga4 Ga 0.220998(19) 0.625765(16) 0.276993(10) 0.02183(5) Uani 1 1 d .
C41 C 0.3859(2) 0.67925(17) 0.24086(11) 0.0329(5) Uani 1 1 d .
C42 C 0.4641(3) 0.6075(3) 0.2468(3) 0.1028(16) Uani 1 1 d .
H42A H 0.5474 0.6338 0.2322 0.123 Uiso 1 1 calc R
H42B H 0.4119 0.5321 0.2189 0.123 Uiso 1 1 calc R
H42C H 0.4838 0.6098 0.2933 0.123 Uiso 1 1 calc R
C43 C 0.4748(2) 0.79785(19) 0.27517(13) 0.0471(6) Uani 1 1 d .
H43A H 0.5095 0.8081 0.3218 0.057 Uiso 1 1 calc R
H43B H 0.4234 0.8449 0.2730 0.057 Uiso 1 1 calc R
H43C H 0.5490 0.8173 0.2529 0.057 Uiso 1 1 calc R
C44 C 0.3426(3) 0.6691(3) 0.16858(14) 0.0977(15) Uani 1 1 d .
H44A H 0.2816 0.7081 0.1651 0.117 Uiso 1 1 calc R
H44B H 0.2975 0.5917 0.1425 0.117 Uiso 1 1 calc R
H44C H 0.4208 0.7010 0.1515 0.117 Uiso 1 1 calc R
C2 C 0.13745(17) 0.65655(15) 0.35584(9) 0.0228(4) Uani 1 1 d .
C20 C 0.20331(17) 0.62995(16) 0.41483(9) 0.0250(4) Uani 1 1 d .
H20A H 0.1703 0.6574 0.4529 0.030 Uiso 1 1 calc R
H20B H 0.1712 0.5517 0.4041 0.030 Uiso 1 1 calc R
C201 C 0.35356(18) 0.67110(15) 0.43615(9) 0.0241(4) Uani 1 1 d .
C202 C 0.4108(2) 0.61590(17) 0.46933(11) 0.0323(4) Uani 1 1 d .
H202 H 0.3546 0.5517 0.4772 0.039 Uiso 1 1 calc R
C203 C 0.5471(2) 0.6513(2) 0.49132(12) 0.0399(5) Uani 1 1 d .
H203 H 0.5842 0.6121 0.5145 0.048 Uiso 1 1 calc R
C204 C 0.6295(2) 0.7425(2) 0.47998(11) 0.0399(5) Uani 1 1 d .
H204 H 0.7241 0.7668 0.4948 0.048 Uiso 1 1 calc R
C205 C 0.5752(2) 0.79847(19) 0.44733(11) 0.0372(5) Uani 1 1 d .
H205 H 0.6323 0.8622 0.4394 0.045 Uiso 1 1 calc R
C206 C 0.43768(19) 0.76346(17) 0.42557(10) 0.0307(4) Uani 1 1 d .
H206 H 0.4010 0.8037 0.4031 0.037 Uiso 1 1 calc R
Si2 Si 0.11058(5) 0.79081(4) 0.37608(3) 0.02549(11) Uani 1 1 d .
C211 C 0.2338(2) 0.90435(16) 0.35408(10) 0.0281(4) Uani 1 1 d .
C212 C 0.2146(2) 0.91065(18) 0.28951(11) 0.0378(5) Uani 1 1 d .
H212 H 0.1409 0.8550 0.2562 0.045 Uiso 1 1 calc R
C213 C 0.2995(3) 0.9953(2) 0.27238(12) 0.0446(6) Uani 1 1 d .
H213 H 0.2833 0.9976 0.2278 0.053 Uiso 1 1 calc R
C214 C 0.4069(2) 1.07609(19) 0.31896(12) 0.0410(5) Uani 1 1 d .
H214 H 0.4666 1.1337 0.3068 0.049 Uiso 1 1 calc R
C215 C 0.4273(2) 1.07294(19) 0.38334(12) 0.0393(5) Uani 1 1 d .
H215 H 0.5007 1.1294 0.4164 0.047 Uiso 1 1 calc R
C216 C 0.3421(2) 0.98847(17) 0.40031(11) 0.0336(4) Uani 1 1 d .
H216 H 0.3579 0.9877 0.4453 0.040 Uiso 1 1 calc R
C221 C 0.1112(2) 0.84595(16) 0.46727(10) 0.0282(4) Uani 1 1 d .
C222 C 0.2191(2) 0.86807(18) 0.51794(10) 0.0353(5) Uani 1 1 d .
H222 H 0.2960 0.8539 0.5064 0.042 Uiso 1 1 calc R
C223 C 0.2179(2) 0.9101(2) 0.58469(11) 0.0407(5) Uani 1 1 d .
H223 H 0.2934 0.9249 0.6186 0.049 Uiso 1 1 calc R
C224 C 0.1073(2) 0.93029(19) 0.60187(11) 0.0406(5) Uani 1 1 d .
H224 H 0.1057 0.9587 0.6478 0.049 Uiso 1 1 calc R
C225 C -0.0003(2) 0.90995(19) 0.55347(12) 0.0398(5) Uani 1 1 d .
H225 H -0.0768 0.9244 0.5655 0.048 Uiso 1 1 calc R
C226 C 0.0020(2) 0.86823(17) 0.48683(11) 0.0332(4) Uani 1 1 d .
H226 H -0.0738 0.8544 0.4534 0.040 Uiso 1 1 calc R
C231 C -0.0548(2) 0.77079(19) 0.32669(11) 0.0392(5) Uani 1 1 d .
H23D H -0.1245 0.7214 0.3397 0.047 Uiso 1 1 calc R
H23E H -0.0584 0.7408 0.2802 0.047 Uiso 1 1 calc R
H23F H -0.0660 0.8400 0.3349 0.047 Uiso 1 1 calc R
H1 H -0.004(2) 0.4204(18) 0.2987(10) 0.033(6) Uiso 1 1 d .
H2 H 0.199(2) 0.4934(18) 0.2631(11) 0.036(6) Uiso 1 1 d .
H3 H -0.117(2) 0.5156(15) 0.2484(9) 0.021(5) Uiso 1 1 d .
H4 H 0.096(2) 0.5900(19) 0.2123(11) 0.041(7) Uiso 1 1 d .

loop_
_atom_site_aniso_label
_atom_site_aniso_U_11
_atom_site_aniso_U_22
_atom_site_aniso_U_33
_atom_site_aniso_U_23
_atom_site_aniso_U_13
_atom_site_aniso_U_12
Ga1 0.02051(10) 0.01915(10) 0.02961(11) 0.00785(8) 0.00250(8) 0.00693(8)
C11 0.0359(11) 0.0225(10) 0.0549(14) 0.0142(10) -0.0087(10) 0.0096(9)
C12 0.0471(14) 0.0293(11) 0.0551(15) 0.0177(11) -0.0011(11) 0.0130(10)
C13 0.0280(14) 0.074(2) 0.224(5) 0.096(3) -0.006(2) 0.0098(14)
C14 0.227(5) 0.070(2) 0.0457(18) 0.0054(16) -0.033(2) 0.092(3)
Ga2 0.02265(10) 0.02328(10) 0.02365(10) 0.00624(8) 0.00294(8) 0.01079(8)
C21 0.0345(11) 0.0330(11) 0.0296(10) 0.0100(8) 0.0018(8) 0.0176(9)
C22 0.092(2) 0.0501(16) 0.0359(13) 0.0080(12) -0.0091(14) 0.0364(16)
C23 0.0525(16) 0.076(2) 0.0634(18) 0.0282(16) 0.0077(14) 0.0424(16)
C24 0.0639(18) 0.0481(16) 0.0630(18) 0.0321(14) -0.0043(14) 0.0168(14)
C1 0.0204(8) 0.0226(9) 0.0266(9) 0.0058(7) 0.0056(7) 0.0082(7)
C10 0.0248(9) 0.0287(10) 0.0343(10) 0.0111(8) 0.0113(8) 0.0109(8)
C101 0.0220(9) 0.0292(10) 0.0273(10) 0.0035(8) 0.0060(7) 0.0092(8)
C102 0.0350(11) 0.0458(13) 0.0435(13) 0.0171(11) 0.0190(10) 0.0171(10)
C103 0.0372(13) 0.0646(18) 0.0608(17) 0.0214(14) 0.0287(12) 0.0270(13)
C104 0.0384(13) 0.0483(15) 0.0571(16) 0.0070(12) 0.0153(11) 0.0273(12)
C105 0.0436(13) 0.0354(13) 0.0737(18) 0.0156(12) 0.0241(13) 0.0217(11)
C106 0.0312(11) 0.0332(12) 0.0626(16) 0.0137(11) 0.0228(11) 0.0143(9)
Si1 0.0203(2) 0.0237(3) 0.0261(3) 0.0034(2) 0.0051(2) 0.0055(2)
C111 0.0270(9) 0.0228(9) 0.0288(10) 0.0060(8) 0.0044(8) 0.0072(8)
C112 0.0283(10) 0.0339(11) 0.0335(11) 0.0056(9) 0.0042(8) 0.0086(9)
C113 0.0450(13) 0.0414(13) 0.0318(11) 0.0090(10) 0.0091(10) 0.0131(11)
C114 0.0444(13) 0.0465(14) 0.0301(11) 0.0088(10) -0.0021(10) 0.0103(11)
C115 0.0294(12) 0.077(2) 0.0427(14) 0.0064(13) -0.0019(10) 0.0089(13)
C116 0.0255(11) 0.0654(17) 0.0365(12) 0.0060(12) 0.0054(9) 0.0094(11)
C121 0.0229(9) 0.0257(10) 0.0293(10) 0.0065(8) 0.0022(8) 0.0007(7)
C122 0.0358(11) 0.0292(11) 0.0363(12) 0.0096(9) 0.0087(9) 0.0064(9)
C123 0.0487(14) 0.0284(12) 0.0539(15) 0.0108(11) 0.0081(12) 0.0097(10)
C124 0.0532(15) 0.0372(13) 0.0560(16) 0.0249(12) 0.0056(13) 0.0023(11)
C125 0.0494(14) 0.0401(13) 0.0381(13) 0.0164(11) 0.0083(11) -0.0039(11)
C126 0.0359(11) 0.0347(12) 0.0307(11) 0.0060(9) 0.0053(9) -0.0013(9)
C131 0.0265(10) 0.0370(12) 0.0385(12) 0.0003(9) 0.0096(9) 0.0082(9)
Ga3 0.01816(10) 0.02519(11) 0.02378(10) 0.00577(8) 0.00464(8) 0.00608(8)
C31 0.0243(9) 0.0356(11) 0.0300(10) 0.0059(9) 0.0091(8) 0.0057(8)
C32 0.0393(12) 0.0403(13) 0.0354(12) 0.0060(10) 0.0162(10) 0.0032(10)
C33 0.0646(17) 0.0344(13) 0.0610(17) 0.0119(12) 0.0393(14) 0.0036(12)
C34 0.0283(12) 0.091(2) 0.0508(16) 0.0176(15) 0.0148(11) 0.0196(13)
Ga4 0.01946(10) 0.01906(10) 0.02676(11) 0.00778(8) 0.00601(8) 0.00595(8)
C41 0.0330(11) 0.0253(10) 0.0397(12) 0.0106(9) 0.0180(9) 0.0058(8)
C42 0.073(2) 0.070(2) 0.230(5) 0.089(3) 0.108(3) 0.0520(19)
C43 0.0383(13) 0.0357(12) 0.0554(15) 0.0084(11) 0.0235(11) -0.0020(10)
C44 0.079(2) 0.110(3) 0.0409(16) 0.0141(17) 0.0211(16) -0.042(2)
C2 0.0194(8) 0.0229(9) 0.0244(9) 0.0064(7) 0.0035(7) 0.0071(7)
C20 0.0196(8) 0.0270(9) 0.0280(9) 0.0097(8) 0.0045(7) 0.0074(7)
C201 0.0202(8) 0.0252(9) 0.0247(9) 0.0043(7) 0.0025(7) 0.0090(7)
C202 0.0272(10) 0.0333(11) 0.0376(11) 0.0133(9) 0.0040(8) 0.0119(9)
C203 0.0309(11) 0.0457(13) 0.0475(13) 0.0172(11) 0.0016(10) 0.0201(10)
C204 0.0218(10) 0.0482(14) 0.0427(13) 0.0064(11) 0.0012(9) 0.0117(9)
C205 0.0247(10) 0.0371(12) 0.0407(12) 0.0090(10) 0.0056(9) 0.0026(9)
C206 0.0259(10) 0.0301(10) 0.0352(11) 0.0105(9) 0.0053(8) 0.0094(8)
Si2 0.0237(3) 0.0234(3) 0.0259(3) 0.0024(2) 0.0012(2) 0.0099(2)
C211 0.0335(10) 0.0238(9) 0.0287(10) 0.0053(8) 0.0046(8) 0.0155(8)
C212 0.0516(14) 0.0323(11) 0.0275(11) 0.0049(9) 0.0039(10) 0.0176(10)
C213 0.0651(16) 0.0443(14) 0.0327(12) 0.0152(10) 0.0148(11) 0.0268(13)
C214 0.0503(14) 0.0338(12) 0.0522(14) 0.0220(11) 0.0225(12) 0.0220(11)
C215 0.0371(12) 0.0324(11) 0.0452(13) 0.0117(10) 0.0075(10) 0.0095(9)
C216 0.0356(11) 0.0304(11) 0.0325(11) 0.0099(9) 0.0045(9) 0.0101(9)
C221 0.0284(10) 0.0242(9) 0.0297(10) 0.0049(8) 0.0075(8) 0.0091(8)
C222 0.0337(11) 0.0400(12) 0.0316(11) 0.0059(9) 0.0086(9) 0.0165(10)
C223 0.0457(13) 0.0461(14) 0.0291(11) 0.0079(10) 0.0068(10) 0.0188(11)
C224 0.0521(14) 0.0400(13) 0.0313(11) 0.0083(10) 0.0179(10) 0.0182(11)
C225 0.0406(12) 0.0354(12) 0.0456(13) 0.0092(10) 0.0209(11) 0.0157(10)
C226 0.0312(10) 0.0282(10) 0.0380(11) 0.0073(9) 0.0091(9) 0.0100(8)
C231 0.0347(11) 0.0359(12) 0.0406(12) 0.0027(10) -0.0047(9) 0.0163(10)

loop_
_atom_type_symbol
_atom_type_description
_atom_type_scat_dispersion_real
_atom_type_scat_dispersion_imag
_atom_type_scat_source
C C 0.0033 0.0016 'International Tables Vol C Tables 4.2.6.8 and 6.1.1.4'
H H 0.0000 0.0000 'International Tables Vol C Tables 4.2.6.8 and 6.1.1.4'
Si Si 0.0817 0.0704 'International Tables Vol C Tables 4.2.6.8 and 6.1.1.4'
Ga Ga 0.2307 1.6083 'International Tables Vol C Tables 4.2.6.8 and 6.1.1.4'

loop_
_geom_angle_atom_site_label_1
_geom_angle_atom_site_label_2
_geom_angle_atom_site_label_3
_geom_angle
C1 Ga1 C11 141.93(9)
C1 Ga1 H1 103.0(7)
C11 Ga1 H1 106.3(7)
C1 Ga1 H2 101.0(7)
C11 Ga1 H2 103.5(7)
H1 Ga1 H2 88.5(10)
C14 C11 C12 106.7(2)
C14 C11 C13 110.9(3)
C12 C11 C13 108.3(2)
C14 C11 Ga1 108.42(18)
C12 C11 Ga1 114.67(15)
C13 C11 Ga1 107.95(17)
C11 C12 H12A 109.5
C11 C12 H12B 109.5
H12A C12 H12B 109.5
C11 C12 H12C 109.5
H12A C12 H12C 109.5
H12B C12 H12C 109.5
C11 C13 H13A 109.5
C11 C13 H13B 109.5
H13A C13 H13B 109.5
C11 C13 H13C 109.5
H13A C13 H13C 109.5
H13B C13 H13C 109.5
C11 C14 H14A 109.5
C11 C14 H14B 109.5
H14A C14 H14B 109.5
C11 C14 H14C 109.5
H14A C14 H14C 109.5
H14B C14 H14C 109.5
C21 Ga2 C1 129.24(8)
C21 Ga2 H3 109.4(7)
C1 Ga2 H3 109.9(6)
C21 Ga2 H4 108.1(7)
C1 Ga2 H4 101.6(8)
H3 Ga2 H4 91.6(10)
C22 C21 C23 109.6(2)
C22 C21 C24 109.2(2)
C23 C21 C24 107.2(2)
C22 C21 Ga2 110.48(15)
C23 C21 Ga2 111.12(16)
C24 C21 Ga2 109.11(15)
C21 C22 H22A 109.5
C21 C22 H22B 109.5
H22A C22 H22B 109.5
C21 C22 H22C 109.5
H22A C22 H22C 109.5
H22B C22 H22C 109.5
C21 C23 H23A 109.5
C21 C23 H23B 109.5
H23A C23 H23B 109.5
C21 C23 H23C 109.5
H23A C23 H23C 109.5
H23B C23 H23C 109.5
C21 C24 H24A 109.5
C21 C24 H24B 109.5
H24A C24 H24B 109.5
C21 C24 H24C 109.5
H24A C24 H24C 109.5
H24B C24 H24C 109.5
C10 C1 Si1 119.89(13)
C10 C1 Ga1 108.80(12)
Si1 C1 Ga1 113.94(9)
C10 C1 Ga2 101.24(12)
Si1 C1 Ga2 107.73(9)
Ga1 C1 Ga2 103.11(8)
C101 C10 C1 118.94(16)
C101 C10 H10A 107.6
C1 C10 H10A 107.6
C101 C10 H10B 107.6
C1 C10 H10B 107.6
H10A C10 H10B 107.0
C106 C101 C102 117.66(19)
C106 C101 C10 122.27(17)
C102 C101 C10 120.03(19)
C103 C102 C101 120.5(2)
C103 C102 H102 119.7
C101 C102 H102 119.7
C104 C103 C102 120.7(2)
C104 C103 H103 119.7
C102 C103 H103 119.7
C105 C104 C103 119.1(2)
C105 C104 H104 120.5
C103 C104 H104 120.5
C104 C105 C106 120.3(2)
C104 C105 H105 119.9
C106 C105 H105 119.9
C101 C106 C105 121.8(2)
C101 C106 H106 119.1
C105 C106 H106 119.1
C131 Si1 C1 107.88(9)
C131 Si1 C111 107.74(10)
C1 Si1 C111 114.32(9)
C131 Si1 C121 103.80(10)
C1 Si1 C121 117.77(9)
C111 Si1 C121 104.49(9)
C112 C111 C116 116.23(19)
C112 C111 Si1 126.05(15)
C116 C111 Si1 117.65(16)
C113 C112 C111 121.6(2)
C113 C112 H112 119.2
C111 C112 H112 119.2
C114 C113 C112 120.2(2)
C114 C113 H113 119.9
C112 C113 H113 119.9
C115 C114 C113 119.4(2)
C115 C114 H114 120.3
C113 C114 H114 120.3
C114 C115 C116 120.2(2)
C114 C115 H115 119.9
C116 C115 H115 119.9
C115 C116 C111 122.4(2)
C115 C116 H116 118.8
C111 C116 H116 118.8
C122 C121 C126 116.6(2)
C122 C121 Si1 123.01(15)
C126 C121 Si1 120.20(17)
C123 C122 C121 121.7(2)
C123 C122 H122 119.2
C121 C122 H122 119.2
C124 C123 C122 120.2(2)
C124 C123 H123 119.9
C122 C123 H123 119.9
C125 C124 C123 119.3(2)
C125 C124 H124 120.4
C123 C124 H124 120.4
C124 C125 C126 120.9(2)
C124 C125 H125 119.6
C126 C125 H125 119.6
C125 C126 C121 121.3(2)
C125 C126 H126 119.3
C121 C126 H126 119.3
Si1 C131 H13D 109.5
Si1 C131 H13E 109.5
H13D C131 H13E 109.5
Si1 C131 H13F 109.5
H13D C131 H13F 109.5
H13E C131 H13F 109.5
C31 Ga3 C2 129.90(8)
C31 Ga3 H1 104.9(7)
C2 Ga3 H1 103.7(7)
C31 Ga3 H3 108.3(7)
C2 Ga3 H3 111.5(7)
H1 Ga3 H3 90.7(10)
C32 C31 C33 108.9(2)
C32 C31 C34 109.2(2)
C33 C31 C34 108.9(2)
C32 C31 Ga3 109.28(14)
C33 C31 Ga3 109.59(15)
C34 C31 Ga3 110.94(16)
C31 C32 H32A 109.5
C31 C32 H32B 109.5
H32A C32 H32B 109.5
C31 C32 H32C 109.5
H32A C32 H32C 109.5
H32B C32 H32C 109.5
C31 C33 H33A 109.5
C31 C33 H33B 109.5
H33A C33 H33B 109.5
C31 C33 H33C 109.5
H33A C33 H33C 109.5
H33B C33 H33C 109.5
C31 C34 H34A 109.5
C31 C34 H34B 109.5
H34A C34 H34B 109.5
C31 C34 H34C 109.5
H34A C34 H34C 109.5
H34B C34 H34C 109.5
C2 Ga4 C41 144.09(8)
C2 Ga4 H2 101.7(7)
C41 Ga4 H2 101.7(8)
C2 Ga4 H4 103.3(8)
C41 Ga4 H4 103.7(8)
H2 Ga4 H4 89.6(11)
C42 C41 C43 109.1(2)
C42 C41 C44 110.7(3)
C43 C41 C44 106.1(2)
C42 C41 Ga4 107.25(15)
C43 C41 Ga4 115.33(15)
C44 C41 Ga4 108.39(17)
C41 C42 H42A 109.5
C41 C42 H42B 109.5
H42A C42 H42B 109.5
C41 C42 H42C 109.5
H42A C42 H42C 109.5
H42B C42 H42C 109.5
C41 C43 H43A 109.5
C41 C43 H43B 109.5
H43A C43 H43B 109.5
C41 C43 H43C 109.5
H43A C43 H43C 109.5
H43B C43 H43C 109.5
C41 C44 H44A 109.5
C41 C44 H44B 109.5
H44A C44 H44B 109.5
C41 C44 H44C 109.5
H44A C44 H44C 109.5
H44B C44 H44C 109.5
C20 C2 Si2 116.90(13)
C20 C2 Ga4 111.14(12)
Si2 C2 Ga4 114.47(9)
C20 C2 Ga3 100.90(11)
Si2 C2 Ga3 108.79(9)
Ga4 C2 Ga3 102.67(8)
C201 C20 C2 120.26(15)
C201 C20 H20A 107.3
C2 C20 H20A 107.3
C201 C20 H20B 107.3
C2 C20 H20B 107.3
H20A C20 H20B 106.9
C206 C201 C202 117.76(17)
C206 C201 C20 123.18(17)
C202 C201 C20 119.05(17)
C203 C202 C201 121.5(2)
C203 C202 H202 119.2
C201 C202 H202 119.2
C204 C203 C202 120.1(2)
C204 C203 H203 120.0
C202 C203 H203 120.0
C205 C204 C203 119.4(2)
C205 C204 H204 120.3
C203 C204 H204 120.3
C204 C205 C206 120.6(2)
C204 C205 H205 119.7
C206 C205 H205 119.7
C201 C206 C205 120.6(2)
C201 C206 H206 119.7
C205 C206 H206 119.7
C231 Si2 C2 109.52(9)
C231 Si2 C221 107.99(10)
C2 Si2 C221 111.72(9)
C231 Si2 C211 104.17(10)
C2 Si2 C211 115.78(8)
C221 Si2 C211 107.16(9)
C216 C211 C212 116.32(19)
C216 C211 Si2 123.50(16)
C212 C211 Si2 120.08(16)
C213 C212 C211 121.7(2)
C213 C212 H212 119.2
C211 C212 H212 119.2
C214 C213 C212 120.6(2)
C214 C213 H213 119.7
C212 C213 H213 119.7
C213 C214 C215 119.1(2)
C213 C214 H214 120.5
C215 C214 H214 120.5
C214 C215 C216 120.1(2)
C214 C215 H215 119.9
C216 C215 H215 119.9
C215 C216 C211 122.2(2)
C215 C216 H216 118.9
C211 C216 H216 118.9
C226 C221 C222 116.74(18)
C226 C221 Si2 120.42(16)
C222 C221 Si2 122.83(15)
C223 C222 C221 121.8(2)
C223 C222 H222 119.1
C221 C222 H222 119.1
C224 C223 C222 119.6(2)
C224 C223 H223 120.2
C222 C223 H223 120.2
C225 C224 C223 120.3(2)
C225 C224 H224 119.9
C223 C224 H224 119.9
C224 C225 C226 119.7(2)
C224 C225 H225 120.1
C226 C225 H225 120.1
C225 C226 C221 121.9(2)
C225 C226 H226 119.0
C221 C226 H226 119.0
Si2 C231 H23D 109.5
Si2 C231 H23E 109.5
H23D C231 H23E 109.5
Si2 C231 H23F 109.5
H23D C231 H23F 109.5
H23E C231 H23F 109.5

loop_
_geom_bond_atom_site_label_1
_geom_bond_atom_site_label_2
_geom_bond_distance
Ga1 C1 2.0110(19)
Ga1 C11 2.014(2)
Ga1 H1 1.71(2)
Ga1 H2 1.74(2)
C11 C14 1.512(4)
C11 C12 1.516(3)
C11 C13 1.531(4)
C12 H12A 0.9800
C12 H12B 0.9800
C12 H12C 0.9800
C13 H13A 0.9800
C13 H13B 0.9800
C13 H13C 0.9800
C14 H14A 0.9800
C14 H14B 0.9800
C14 H14C 0.9800
Ga2 C21 2.017(2)
Ga2 C1 2.0174(18)
Ga2 H3 1.738(19)
Ga2 H4 1.76(2)
C21 C22 1.518(3)
C21 C23 1.521(3)
C21 C24 1.526(3)
C22 H22A 0.9800
C22 H22B 0.9800
C22 H22C 0.9800
C23 H23A 0.9800
C23 H23B 0.9800
C23 H23C 0.9800
C24 H24A 0.9800
C24 H24B 0.9800
C24 H24C 0.9800
C1 C10 1.565(3)
C1 Si1 1.8848(19)
C10 C101 1.516(3)
C10 H10A 0.9600
C10 H10B 0.9600
C101 C106 1.376(3)
C101 C102 1.396(3)
C102 C103 1.390(3)
C102 H102 0.9600
C103 C104 1.381(4)
C103 H103 0.9600
C104 C105 1.370(3)
C104 H104 0.9600
C105 C106 1.389(3)
C105 H105 0.9600
C106 H106 0.9600
Si1 C131 1.879(2)
Si1 C111 1.890(2)
Si1 C121 1.897(2)
C111 C112 1.390(3)
C111 C116 1.396(3)
C112 C113 1.390(3)
C112 H112 0.9600
C113 C114 1.383(3)
C113 H113 0.9600
C114 C115 1.362(4)
C114 H114 0.9600
C115 C116 1.380(3)
C115 H115 0.9600
C116 H116 0.9600
C121 C122 1.395(3)
C121 C126 1.406(3)
C122 C123 1.389(3)
C122 H122 0.9600
C123 C124 1.385(4)
C123 H123 0.9600
C124 C125 1.368(4)
C124 H124 0.9600
C125 C126 1.385(3)
C125 H125 0.9600
C126 H126 0.9600
C131 H13D 0.9599
C131 H13E 0.9599
C131 H13F 0.9599
Ga3 C31 2.0090(19)
Ga3 C2 2.0198(18)
Ga3 H1 1.69(2)
Ga3 H3 1.694(19)
C31 C32 1.527(3)
C31 C33 1.528(3)
C31 C34 1.530(3)
C32 H32A 0.9800
C32 H32B 0.9800
C32 H32C 0.9800
C33 H33A 0.9800
C33 H33B 0.9800
C33 H33C 0.9800
C34 H34A 0.9800
C34 H34B 0.9800
C34 H34C 0.9800
Ga4 C2 2.0123(18)
Ga4 C41 2.027(2)
Ga4 H2 1.68(2)
Ga4 H4 1.67(2)
C41 C42 1.504(4)
C41 C43 1.516(3)
C41 C44 1.519(4)
C42 H42A 0.9800
C42 H42B 0.9800
C42 H42C 0.9800
C43 H43A 0.9800
C43 H43B 0.9800
C43 H43C 0.9800
C44 H44A 0.9800
C44 H44B 0.9800
C44 H44C 0.9800
C2 C20 1.559(3)
C2 Si2 1.8867(19)
C20 C201 1.518(2)
C20 H20A 0.9600
C20 H20B 0.9600
C201 C206 1.387(3)
C201 C202 1.390(3)
C202 C203 1.385(3)
C202 H202 0.9600
C203 C204 1.377(3)
C203 H203 0.9600
C204 C205 1.373(3)
C204 H204 0.9600
C205 C206 1.397(3)
C205 H205 0.9600
C206 H206 0.9600
Si2 C231 1.879(2)
Si2 C221 1.892(2)
Si2 C211 1.896(2)
C211 C216 1.399(3)
C211 C212 1.400(3)
C212 C213 1.387(3)
C212 H212 0.9600
C213 C214 1.381(4)
C213 H213 0.9600
C214 C215 1.381(3)
C214 H214 0.9600
C215 C216 1.386(3)
C215 H215 0.9600
C216 H216 0.9600
C221 C226 1.397(3)
C221 C222 1.399(3)
C222 C223 1.393(3)
C222 H222 0.9600
C223 C224 1.384(3)
C223 H223 0.9600
C224 C225 1.372(3)
C224 H224 0.9600
C225 C226 1.393(3)
C225 H225 0.9600
C226 H226 0.9600
C231 H23D 0.9599
C231 H23E 0.9599
C231 H23F 0.9599

loop_
_geom_torsion_atom_site_label_1
_geom_torsion_atom_site_label_2
_geom_torsion_atom_site_label_3
_geom_torsion_atom_site_label_4
_geom_torsion
C1 Ga1 C11 C14 -152.9(2)
C1 Ga1 C11 C12 -33.8(3)
C1 Ga1 C11 C13 87.0(3)
C1 Ga2 C21 C22 3.4(2)
C1 Ga2 C21 C23 125.28(17)
C1 Ga2 C21 C24 -116.68(17)
C11 Ga1 C1 C10 -73.72(19)
C11 Ga1 C1 Si1 62.93(17)
C11 Ga1 C1 Ga2 179.39(11)
C21 Ga2 C1 C10 63.88(15)
C21 Ga2 C1 Si1 -62.77(13)
C21 Ga2 C1 Ga1 176.44(8)
Si1 C1 C10 C101 -75.9(2)
Ga1 C1 C10 C101 57.8(2)
Ga2 C1 C10 C101 165.94(15)
C1 C10 C101 C106 20.6(3)
C1 C10 C101 C102 -161.78(19)
C106 C101 C102 C103 0.0(3)
C10 C101 C102 C103 -177.7(2)
C101 C102 C103 C104 0.9(4)
C102 C103 C104 C105 -0.7(4)
C103 C104 C105 C106 -0.3(4)
C102 C101 C106 C105 -1.1(4)
C10 C101 C106 C105 176.6(2)
C104 C105 C106 C101 1.3(4)
C10 C1 Si1 C131 -143.75(15)
Ga1 C1 Si1 C131 84.81(12)
Ga2 C1 Si1 C131 -28.93(12)
C10 C1 Si1 C111 -23.94(17)
Ga1 C1 Si1 C111 -155.39(9)
Ga2 C1 Si1 C111 90.88(10)
C10 C1 Si1 C121 99.31(16)
Ga1 C1 Si1 C121 -32.14(13)
Ga2 C1 Si1 C121 -145.87(9)
C131 Si1 C111 C112 159.92(18)
C1 Si1 C111 C112 40.0(2)
C121 Si1 C111 C112 -90.13(19)
C131 Si1 C111 C116 -23.3(2)
C1 Si1 C111 C116 -143.23(18)
C121 Si1 C111 C116 86.61(19)
C116 C111 C112 C113 1.8(3)
Si1 C111 C112 C113 178.55(17)
C111 C112 C113 C114 -1.5(4)
C112 C113 C114 C115 0.0(4)
C113 C114 C115 C116 0.9(4)
C114 C115 C116 C111 -0.5(5)
C112 C111 C116 C115 -0.8(4)
Si1 C111 C116 C115 -177.8(2)
C131 Si1 C121 C122 149.38(18)
C1 Si1 C121 C122 -91.50(18)
C111 Si1 C121 C122 36.58(19)
C131 Si1 C121 C126 -25.75(19)
C1 Si1 C121 C126 93.37(18)
C111 Si1 C121 C126 -138.55(17)
C126 C121 C122 C123 -2.1(3)
Si1 C121 C122 C123 -177.38(18)
C121 C122 C123 C124 2.0(4)
C122 C123 C124 C125 0.0(4)
C123 C124 C125 C126 -1.8(4)
C124 C125 C126 C121 1.7(4)
C122 C121 C126 C125 0.3(3)
Si1 C121 C126 C125 175.74(18)
C2 Ga3 C31 C32 -1.9(2)
C2 Ga3 C31 C33 -121.10(17)
C2 Ga3 C31 C34 118.62(18)
C2 Ga4 C41 C42 102.5(3)
C2 Ga4 C41 C43 -19.2(3)
C2 Ga4 C41 C44 -137.9(2)
C41 Ga4 C2 C20 -72.87(19)
C41 Ga4 C2 Si2 62.29(17)
C41 Ga4 C2 Ga3 179.99(11)
C31 Ga3 C2 C20 58.07(16)
C31 Ga3 C2 Si2 -65.45(14)
C31 Ga3 C2 Ga4 172.89(9)
Si2 C2 C20 C201 -86.16(19)
Ga4 C2 C20 C201 47.8(2)
Ga3 C2 C20 C201 156.10(15)
C2 C20 C201 C206 25.8(3)
C2 C20 C201 C202 -155.83(18)
C206 C201 C202 C203 0.0(3)
C20 C201 C202 C203 -178.5(2)
C201 C202 C203 C204 -0.6(4)
C202 C203 C204 C205 0.6(4)
C203 C204 C205 C206 -0.1(3)
C202 C201 C206 C205 0.5(3)
C20 C201 C206 C205 178.90(19)
C204 C205 C206 C201 -0.4(3)
C20 C2 Si2 C231 -140.17(14)
Ga4 C2 Si2 C231 87.36(12)
Ga3 C2 Si2 C231 -26.80(13)
C20 C2 Si2 C221 -20.57(16)
Ga4 C2 Si2 C221 -153.05(9)
Ga3 C2 Si2 C221 92.79(10)
C20 C2 Si2 C211 102.47(14)
Ga4 C2 Si2 C211 -30.01(12)
Ga3 C2 Si2 C211 -144.17(9)
C231 Si2 C211 C216 140.11(18)
C2 Si2 C211 C216 -99.58(18)
C221 Si2 C211 C216 25.8(2)
C231 Si2 C211 C212 -36.18(19)
C2 Si2 C211 C212 84.13(18)
C221 Si2 C211 C212 -150.47(17)
C216 C211 C212 C213 0.6(3)
Si2 C211 C212 C213 177.16(18)
C211 C212 C213 C214 0.5(4)
C212 C213 C214 C215 -1.3(4)
C213 C214 C215 C216 1.1(3)
C214 C215 C216 C211 0.0(3)
C212 C211 C216 C215 -0.8(3)
Si2 C211 C216 C215 -177.25(17)
C231 Si2 C221 C226 -2.3(2)
C2 Si2 C221 C226 -122.84(17)
C211 Si2 C221 C226 109.36(17)
C231 Si2 C221 C222 178.71(18)
C2 Si2 C221 C222 58.2(2)
C211 Si2 C221 C222 -69.59(19)
C226 C221 C222 C223 0.1(3)
Si2 C221 C222 C223 179.10(18)
C221 C222 C223 C224 0.3(4)
C222 C223 C224 C225 -0.5(4)
C223 C224 C225 C226 0.3(4)
C224 C225 C226 C221 0.1(3)
C222 C221 C226 C225 -0.3(3)
Si2 C221 C226 C225 -179.31(17)
